data_4037426
loop_
_publ_author_name
'Yamada, Shinji'
'Yamamoto, Natsuo'
'Takamori, Eri'

_publ_section_title
;
 Synthesis of Molecular Seesaw Balances and the Evaluation of
 Pyridinium-\p Interactions.
;
_journal_issue 23
_journal_name_full 'The Journal of organic chemistry'
_journal_page_first 11819
_journal_page_last 11830
_journal_paper_doi 10.1021/acs.joc.6b02295
_journal_volume 81
_journal_year 2016
_chemical_absolute_configuration 'CHOOSE rm ad rmad syn or unk'
_chemical_formula_moiety 'C23 H21 N O2'
_chemical_formula_sum 'C23 H21 N O2'
_chemical_formula_weight 343.42
_space_group_crystal_system orthorhombic
_space_group_IT_number 19
_space_group_name_Hall 'P 2ac 2ab'
_space_group_name_H-M_alt 'P 21 21 21'
_atom_sites_solution_hydrogens geom
_atom_sites_solution_primary direct
_atom_sites_solution_secondary difmap
_cell_angle_alpha 90.0000
_cell_angle_beta 90.0000
_cell_angle_gamma 90.0000
_cell_formula_units_Z 4
_cell_length_a 8.4704(3)
_cell_length_b 12.2155(4)
_cell_length_c 16.9196(5)
_cell_measurement_reflns_used 6563
_cell_measurement_temperature 123
_cell_measurement_theta_max 68.14
_cell_measurement_theta_min 3.62
_cell_volume 1750.67(10)
_computing_cell_refinement 'RAPID AUTO'
_computing_data_collection 'RAPID AUTO (Rigaku, ????)'
_computing_data_reduction 'RAPID AUTO'
_computing_molecular_graphics 'CrystalStructure 4.2'
_computing_publication_material 'CrystalStructure 4.2 (Rigaku, 2015)'
_computing_structure_refinement 'SHELXL97 (Sheldrick, 2008)'
_computing_structure_solution 'SHELXS97 (Sheldrick, 2008)'
_diffrn_ambient_temperature 123
_diffrn_detector_area_resol_mean 10.000
_diffrn_measured_fraction_theta_full 0.998
_diffrn_measured_fraction_theta_max 0.998
_diffrn_measurement_device_type 'Rigaku R-AXIS RAPID'
_diffrn_measurement_method \w
_diffrn_radiation_type 'Cu K\a'
_diffrn_radiation_wavelength 1.54187
_diffrn_reflns_av_R_equivalents 0.0504
_diffrn_reflns_Laue_measured_fraction_full 0.000
_diffrn_reflns_Laue_measured_fraction_max 0.000
_diffrn_reflns_limit_h_max 9
_diffrn_reflns_limit_h_min -10
_diffrn_reflns_limit_k_max 14
_diffrn_reflns_limit_k_min -14
_diffrn_reflns_limit_l_max 20
_diffrn_reflns_limit_l_min -20
_diffrn_reflns_number 17400
_diffrn_reflns_point_group_measured_fraction_full 0.000
_diffrn_reflns_point_group_measured_fraction_max 0.000
_diffrn_reflns_theta_full 68.200
_diffrn_reflns_theta_max 68.200
_diffrn_reflns_theta_min 4.464
_diffrn_standards_number 0
_exptl_absorpt_coefficient_mu 0.655
_exptl_absorpt_correction_type none
_exptl_crystal_colour colorless
_exptl_crystal_density_diffrn 1.303
_exptl_crystal_density_method 'not measured'
_exptl_crystal_description prism
_exptl_crystal_F_000 728.00
_exptl_crystal_size_max 0.600
_exptl_crystal_size_mid 0.500
_exptl_crystal_size_min 0.400
_refine_diff_density_max 0.17
_refine_diff_density_min -0.18
_refine_ls_abs_structure_details 'Flack, H. D. (1983), Acta Cryst. A39, 876-881.  1341 Friedel Pairs'
_refine_ls_abs_structure_Flack 0.1(2)
_refine_ls_extinction_coef 0.0029(3)
_refine_ls_extinction_method SHELXL
_refine_ls_goodness_of_fit_ref 1.042
_refine_ls_hydrogen_treatment constr
_refine_ls_number_parameters 239
_refine_ls_number_reflns 3181
_refine_ls_number_restraints 0
_refine_ls_R_factor_all 0.0408
_refine_ls_R_factor_gt 0.0383
_refine_ls_shift/su_max 0.000
_refine_ls_structure_factor_coef Fsqd
_refine_ls_weighting_details 'w = 1/[\s^2^(Fo^2^)+(0.0359P)^2^+0.4364P] where P=(Fo^2^+2Fc^2^)/3'
_refine_ls_weighting_scheme calc
_refine_ls_wR_factor_gt 0.0840
_refine_ls_wR_factor_ref 0.0853
_reflns_number_gt 3038
_reflns_number_total 3181
_reflns_threshold_expression F^2^>2.0\s(F^2^)
_cod_data_source_file jo6b02295_si_002.cif
_cod_data_source_block Compd-5
_cod_original_cell_volume 1750.67(9)
_cod_database_code 4037426

loop_
_space_group_symop_id
_space_group_symop_operation_xyz
1 +X,+Y,+Z
2 1/2-X,-Y,1/2+Z
3 1/2+X,1/2-Y,-Z
4 -X,1/2+Y,1/2-Z

loop_
_atom_site_label
_atom_site_type_symbol
_atom_site_fract_x
_atom_site_fract_y
_atom_site_fract_z
_atom_site_U_iso_or_equiv
_atom_site_adp_type
_atom_site_occupancy
_atom_site_symmetry_multiplicity
_atom_site_calc_flag
_atom_site_refinement_flags
O1 O 0.18892(14) 0.47299(9) 0.93716(7) 0.0310(3) Uani 1 1 d .
O2 O 0.03597(14) 0.29789(10) 0.97883(7) 0.0297(3) Uani 1 1 d .
N1 N 0.4323(2) 0.07190(14) 0.79529(9) 0.0463(5) Uani 1 1 d .
C1 C 0.5547(3) 0.11782(19) 0.83675(11) 0.0495(6) Uani 1 1 d .
H1 H 0.5907 0.0823 0.8833 0.059 Uiso 1 1 calc R
C2 C 0.6275(2) 0.2137(2) 0.81335(12) 0.0479(6) Uani 1 1 d .
H2 H 0.7127 0.2425 0.8434 0.057 Uiso 1 1 calc R
C3 C 0.5767(2) 0.26770(16) 0.74640(10) 0.0331(4) Uani 1 1 d .
H3 H 0.6266 0.3332 0.7293 0.040 Uiso 1 1 calc R
C4 C 0.45181(19) 0.22418(15) 0.70518(9) 0.0259(4) Uani 1 1 d .
C5 C 0.3824(2) 0.12635(14) 0.72999(10) 0.0272(4) Uani 1 1 d .
C6 C 0.2427(2) 0.08298(14) 0.68398(10) 0.0304(4) Uani 1 1 d .
H6 H 0.2345 0.0025 0.6940 0.037 Uiso 1 1 calc R
C7 C 0.2704(2) 0.09980(15) 0.59645(10) 0.0307(4) Uani 1 1 d .
C8 C 0.2281(2) 0.02209(17) 0.54088(12) 0.0399(5) Uani 1 1 d .
H8 H 0.1804 -0.0446 0.5572 0.048 Uiso 1 1 calc R
C9 C 0.2557(2) 0.0419(2) 0.46109(12) 0.0485(6) Uani 1 1 d .
H9 H 0.2250 -0.0109 0.4228 0.058 Uiso 1 1 calc R
C10 C 0.3272(2) 0.1375(2) 0.43757(11) 0.0451(5) Uani 1 1 d .
H10 H 0.3469 0.1501 0.3830 0.054 Uiso 1 1 calc R
C11 C 0.3707(2) 0.21536(17) 0.49246(10) 0.0343(4) Uani 1 1 d .
H11 H 0.4206 0.2811 0.4759 0.041 Uiso 1 1 calc R
C12 C 0.3413(2) 0.19721(15) 0.57187(10) 0.0290(4) Uani 1 1 d .
C13 C 0.38131(19) 0.28112(14) 0.63438(9) 0.0270(4) Uani 1 1 d .
H13 H 0.4615 0.3328 0.6123 0.032 Uiso 1 1 calc R
C14 C 0.2302(2) 0.34885(14) 0.65916(10) 0.0284(4) Uani 1 1 d .
H14A H 0.2532 0.4277 0.6520 0.034 Uiso 1 1 calc R
H14B H 0.1428 0.3297 0.6228 0.034 Uiso 1 1 calc R
C15 C 0.0822(2) 0.13812(15) 0.71070(10) 0.0305(4) Uani 1 1 d .
H15A H 0.0251 0.1634 0.6630 0.037 Uiso 1 1 calc R
H15B H 0.0159 0.0820 0.7368 0.037 Uiso 1 1 calc R
C16 C 0.17446(19) 0.33100(14) 0.74321(9) 0.0247(4) Uani 1 1 d .
C17 C 0.20342(19) 0.41182(13) 0.79995(10) 0.0250(4) Uani 1 1 d .
H17 H 0.2551 0.4774 0.7844 0.030 Uiso 1 1 calc R
C18 C 0.15920(19) 0.39918(13) 0.87791(10) 0.0247(4) Uani 1 1 d .
C19 C 0.07886(19) 0.30339(14) 0.90083(9) 0.0244(4) Uani 1 1 d .
C20 C 0.05320(18) 0.22194(14) 0.84517(10) 0.0251(4) Uani 1 1 d .
H20 H 0.0017 0.1563 0.8608 0.030 Uiso 1 1 calc R
C21 C 0.10141(19) 0.23408(14) 0.76653(9) 0.0248(4) Uani 1 1 d .
C22 C 0.3099(2) 0.55138(15) 0.92087(11) 0.0346(4) Uani 1 1 d .
H22A H 0.3384 0.5897 0.9697 0.042 Uiso 1 1 calc R
H22B H 0.2714 0.6044 0.8820 0.042 Uiso 1 1 calc R
H22C H 0.4030 0.5138 0.8998 0.042 Uiso 1 1 calc R
C23 C -0.0517(2) 0.20398(17) 1.00281(10) 0.0356(4) Uani 1 1 d .
H23A H -0.1495 0.1996 0.9720 0.043 Uiso 1 1 calc R
H23B H -0.0774 0.2099 1.0591 0.043 Uiso 1 1 calc R
H23C H 0.0114 0.1379 0.9938 0.043 Uiso 1 1 calc R

loop_
_atom_site_aniso_label
_atom_site_aniso_U_11
_atom_site_aniso_U_22
_atom_site_aniso_U_33
_atom_site_aniso_U_23
_atom_site_aniso_U_13
_atom_site_aniso_U_12
O1 0.0313(7) 0.0282(6) 0.0334(7) -0.0070(5) 0.0043(5) -0.0030(5)
O2 0.0285(6) 0.0335(7) 0.0270(6) -0.0003(5) 0.0046(5) -0.0054(5)
N1 0.0627(12) 0.0470(10) 0.0293(8) -0.0031(7) 0.0008(8) 0.0209(9)
C1 0.0646(15) 0.0588(14) 0.0250(9) -0.0109(10) -0.0131(10) 0.0379(13)
C2 0.0281(11) 0.0734(16) 0.0423(11) -0.0272(11) -0.0108(8) 0.0169(11)
C3 0.0198(8) 0.0449(11) 0.0346(9) -0.0146(8) 0.0026(7) 0.0006(8)
C4 0.0198(8) 0.0324(9) 0.0255(8) -0.0055(7) 0.0033(6) 0.0043(7)
C5 0.0283(9) 0.0293(9) 0.0239(8) -0.0044(7) 0.0029(7) 0.0064(8)
C6 0.0331(10) 0.0270(8) 0.0312(9) -0.0045(7) 0.0027(8) -0.0043(8)
C7 0.0224(8) 0.0404(10) 0.0293(9) -0.0063(8) -0.0008(7) 0.0014(8)
C8 0.0282(9) 0.0496(11) 0.0420(11) -0.0171(9) 0.0018(9) -0.0034(9)
C9 0.0312(10) 0.0741(15) 0.0401(11) -0.0302(11) -0.0055(9) 0.0032(11)
C10 0.0312(10) 0.0789(16) 0.0250(9) -0.0077(10) -0.0032(8) 0.0102(11)
C11 0.0275(10) 0.0506(12) 0.0248(9) 0.0010(8) -0.0007(7) 0.0081(9)
C12 0.0208(8) 0.0401(10) 0.0262(8) -0.0012(8) -0.0016(7) 0.0046(8)
C13 0.0234(8) 0.0321(9) 0.0255(8) 0.0019(7) 0.0017(6) -0.0012(7)
C14 0.0269(9) 0.0299(9) 0.0285(8) 0.0028(7) -0.0019(7) 0.0016(8)
C15 0.0277(9) 0.0340(10) 0.0299(9) -0.0033(8) 0.0016(7) -0.0069(8)
C16 0.0175(8) 0.0282(9) 0.0285(8) 0.0022(7) -0.0009(6) 0.0033(7)
C17 0.0210(8) 0.0206(8) 0.0333(9) 0.0037(7) 0.0010(7) 0.0026(6)
C18 0.0183(8) 0.0257(8) 0.0301(8) -0.0022(7) 0.0005(7) 0.0032(7)
C19 0.0186(8) 0.0292(9) 0.0255(8) 0.0018(7) 0.0006(6) 0.0031(7)
C20 0.0177(8) 0.0262(8) 0.0315(8) 0.0027(7) 0.0019(6) -0.0019(7)
C21 0.0182(8) 0.0286(9) 0.0278(8) -0.0018(7) -0.0012(6) -0.0012(7)
C22 0.0334(10) 0.0269(9) 0.0436(11) -0.0050(8) -0.0006(8) -0.0056(8)
C23 0.0331(10) 0.0451(11) 0.0285(9) 0.0041(8) 0.0050(7) -0.0090(9)

loop_
_atom_type_symbol
_atom_type_description
_atom_type_scat_dispersion_real
_atom_type_scat_dispersion_imag
_atom_type_scat_source
C C 0.0181 0.0091
;
International Tables for Crystallography
(Vol. C, Tables 4.2.6.8 and 6.1.1.4)
;
H H 0.0000 0.0000
;
International Tables for Crystallography
(Vol. C, Table 6.1.1.4)
;
O O 0.0492 0.0322
;
International Tables for Crystallography
(Vol. C, Tables 4.2.6.8 and 6.1.1.4)
;
N N 0.0311 0.0180
;
International Tables for Crystallography
(Vol. C, Tables 4.2.6.8 and 6.1.1.4)
;

loop_
_geom_angle_atom_site_label_1
_geom_angle_atom_site_label_2
_geom_angle_atom_site_label_3
_geom_angle
C18 O1 C22 115.53(13)
C19 O2 C23 116.85(13)
C5 N1 C1 116.83(19)
N1 C1 C2 122.52(18)
N1 C1 H1 118.7
C2 C1 H1 118.7
C3 C2 C1 120.06(19)
C3 C2 H2 120.0
C1 C2 H2 120.0
C4 C3 C2 118.2(2)
C4 C3 H3 120.9
C2 C3 H3 120.9
C3 C4 C5 120.17(17)
C3 C4 C13 121.98(17)
C5 C4 C13 117.82(15)
N1 C5 C4 122.21(17)
N1 C5 C6 119.42(17)
C4 C5 C6 118.33(15)
C5 C6 C7 109.54(15)
C5 C6 C15 112.08(13)
C7 C6 C15 110.80(15)
C5 C6 H6 108.1
C7 C6 H6 108.1
C15 C6 H6 108.1
C8 C7 C12 119.59(17)
C8 C7 C6 122.12(17)
C12 C7 C6 118.29(15)
C7 C8 C9 119.8(2)
C7 C8 H8 120.1
C9 C8 H8 120.1
C10 C9 C8 120.14(19)
C10 C9 H9 119.9
C8 C9 H9 119.9
C9 C10 C11 120.57(18)
C9 C10 H10 119.7
C11 C10 H10 119.7
C10 C11 C12 119.67(19)
C10 C11 H11 120.2
C12 C11 H11 120.2
C11 C12 C7 120.20(17)
C11 C12 C13 122.01(17)
C7 C12 C13 117.78(14)
C4 C13 C12 109.38(14)
C4 C13 C14 110.57(13)
C12 C13 C14 111.02(13)
C4 C13 H13 108.6
C12 C13 H13 108.6
C14 C13 H13 108.6
C16 C14 C13 115.22(13)
C16 C14 H14A 108.5
C13 C14 H14A 108.5
C16 C14 H14B 108.5
C13 C14 H14B 108.5
H14A C14 H14B 107.5
C21 C15 C6 114.56(14)
C21 C15 H15A 108.6
C6 C15 H15A 108.6
C21 C15 H15B 108.6
C6 C15 H15B 108.6
H15A C15 H15B 107.6
C21 C16 C17 118.91(15)
C21 C16 C14 121.79(15)
C17 C16 C14 119.23(15)
C18 C17 C16 121.97(15)
C18 C17 H17 119.0
C16 C17 H17 119.0
O1 C18 C17 125.12(15)
O1 C18 C19 115.69(14)
C17 C18 C19 119.18(15)
O2 C19 C20 125.25(15)
O2 C19 C18 115.73(14)
C20 C19 C18 119.00(14)
C19 C20 C21 121.58(15)
C19 C20 H20 119.2
C21 C20 H20 119.2
C16 C21 C20 119.27(15)
C16 C21 C15 121.94(14)
C20 C21 C15 118.66(15)
O1 C22 H22A 109.5
O1 C22 H22B 109.5
H22A C22 H22B 109.5
O1 C22 H22C 109.5
H22A C22 H22C 109.5
H22B C22 H22C 109.5
O2 C23 H23A 109.5
O2 C23 H23B 109.5
H23A C23 H23B 109.5
O2 C23 H23C 109.5
H23A C23 H23C 109.5
H23B C23 H23C 109.5

loop_
_geom_bond_atom_site_label_1
_geom_bond_atom_site_label_2
_geom_bond_distance
O1 C18 1.372(2)
O1 C22 1.430(2)
O2 C19 1.3704(19)
O2 C23 1.426(2)
N1 C5 1.357(2)
N1 C1 1.371(3)
C1 C2 1.382(3)
C1 H1 0.9500
C2 C3 1.380(3)
C2 H2 0.9500
C3 C4 1.374(2)
C3 H3 0.9500
C4 C5 1.396(2)
C4 C13 1.508(2)
C5 C6 1.512(2)
C6 C7 1.514(2)
C6 C15 1.583(3)
C6 H6 1.0000
C7 C8 1.383(2)
C7 C12 1.396(3)
C8 C9 1.391(3)
C8 H8 0.9500
C9 C10 1.375(3)
C9 H9 0.9500
C10 C11 1.379(3)
C10 H10 0.9500
C11 C12 1.384(2)
C11 H11 0.9500
C12 C13 1.511(2)
C13 C14 1.581(2)
C13 H13 1.0000
C14 C16 1.514(2)
C14 H14A 0.9900
C14 H14B 0.9900
C15 C21 1.514(2)
C15 H15A 0.9900
C15 H15B 0.9900
C16 C21 1.393(2)
C16 C17 1.399(2)
C17 C18 1.380(2)
C17 H17 0.9500
C18 C19 1.408(2)
C19 C20 1.387(2)
C20 C21 1.400(2)
C20 H20 0.9500
C22 H22A 0.9800
C22 H22B 0.9800
C22 H22C 0.9800
C23 H23A 0.9800
C23 H23B 0.9800
C23 H23C 0.9800

loop_
_geom_torsion_atom_site_label_1
_geom_torsion_atom_site_label_2
_geom_torsion_atom_site_label_3
_geom_torsion_atom_site_label_4
_geom_torsion
C5 N1 C1 C2 -1.3(3)
N1 C1 C2 C3 0.7(3)
C1 C2 C3 C4 0.9(3)
C2 C3 C4 C5 -1.7(2)
C2 C3 C4 C13 176.00(15)
C1 N1 C5 C4 0.4(3)
C1 N1 C5 C6 -176.98(16)
C3 C4 C5 N1 1.1(2)
C13 C4 C5 N1 -176.69(15)
C3 C4 C5 C6 178.50(15)
C13 C4 C5 C6 0.7(2)
N1 C5 C6 C7 -142.41(16)
C4 C5 C6 C7 40.1(2)
N1 C5 C6 C15 94.18(19)
C4 C5 C6 C15 -83.29(18)
C5 C6 C7 C8 140.40(17)
C15 C6 C7 C8 -95.4(2)
C5 C6 C7 C12 -39.5(2)
C15 C6 C7 C12 84.64(19)
C12 C7 C8 C9 -0.3(3)
C6 C7 C8 C9 179.73(18)
C7 C8 C9 C10 1.1(3)
C8 C9 C10 C11 -0.8(3)
C9 C10 C11 C12 -0.3(3)
C10 C11 C12 C7 1.1(3)
C10 C11 C12 C13 -177.94(16)
C8 C7 C12 C11 -0.8(3)
C6 C7 C12 C11 179.17(17)
C8 C7 C12 C13 178.32(16)
C6 C7 C12 C13 -1.8(2)
C3 C4 C13 C12 140.19(16)
C5 C4 C13 C12 -42.06(19)
C3 C4 C13 C14 -97.25(18)
C5 C4 C13 C14 80.50(18)
C11 C12 C13 C4 -138.32(16)
C7 C12 C13 C4 42.6(2)
C11 C12 C13 C14 99.40(18)
C7 C12 C13 C14 -79.66(18)
C4 C13 C14 C16 -8.1(2)
C12 C13 C14 C16 113.51(16)
C5 C6 C15 C21 9.0(2)
C7 C6 C15 C21 -113.65(16)
C13 C14 C16 C21 -72.3(2)
C13 C14 C16 C17 104.77(17)
C21 C16 C17 C18 -1.2(2)
C14 C16 C17 C18 -178.32(15)
C22 O1 C18 C17 -18.0(2)
C22 O1 C18 C19 161.13(14)
C16 C17 C18 O1 177.44(15)
C16 C17 C18 C19 -1.7(2)
C23 O2 C19 C20 -4.7(2)
C23 O2 C19 C18 177.26(15)
O1 C18 C19 O2 2.1(2)
C17 C18 C19 O2 -178.67(14)
O1 C18 C19 C20 -176.07(14)
C17 C18 C19 C20 3.1(2)
O2 C19 C20 C21 -179.78(15)
C18 C19 C20 C21 -1.8(2)
C17 C16 C21 C20 2.6(2)
C14 C16 C21 C20 179.63(15)
C17 C16 C21 C15 -173.21(15)
C14 C16 C21 C15 3.8(2)
C19 C20 C21 C16 -1.1(2)
C19 C20 C21 C15 174.81(15)
C6 C15 C21 C16 65.5(2)
C6 C15 C21 C20 -110.35(17)
